data_4346146
loop_
_publ_author_name
'Brown, Christopher C.'
'Rominger, Frank'
'Limbach, Michael'
'Hofmann, Peter'

_publ_section_title
;
 Bulky N-Phosphino-Functionalized N-Heterocyclic Carbene Ligands:
 Synthesis, Ruthenium Coordination Chemistry, and Ruthenium Alkylidene
 Complexes for Olefin Metathesis.
;
_journal_issue 21
_journal_name_full 'Inorganic chemistry'
_journal_page_first 10126
_journal_page_last 10140
_journal_paper_doi 10.1021/acs.inorgchem.5b00513
_journal_volume 54
_journal_year 2015
_chemical_formula_sum 'C18 H37 Cl2 N2 P Ru Si'
_chemical_formula_weight 512.52
_chemical_name_common 'in manuscript 5c'
_space_group_crystal_system triclinic
_space_group_IT_number 2
_space_group_name_Hall '-P 1'
_space_group_name_H-M_alt 'P -1'
_atom_sites_solution_hydrogens geom
_atom_sites_solution_primary direct
_audit_creation_method SHELXL-2013
_cell_angle_alpha 94.5103(15)
_cell_angle_beta 94.3406(15)
_cell_angle_gamma 113.3483(13)
_cell_formula_units_Z 2
_cell_length_a 9.0506(3)
_cell_length_b 9.7152(3)
_cell_length_c 15.2604(4)
_cell_measurement_reflns_used 9962
_cell_measurement_temperature 200(2)
_cell_measurement_theta_max 32.18
_cell_measurement_theta_min 2.30
_cell_volume 1219.73(7)
_computing_cell_refinement 'Bruker SAINT'
_computing_data_collection 'Bruker APEX2'
_computing_data_reduction 'Bruker SAINT'
_computing_molecular_graphics 'Bruker SHELXTL'
_computing_publication_material 'Bruker SHELXTL'
_computing_structure_refinement 'SHELXL-2013 (Sheldrick, 2013)'
_computing_structure_solution 'SHELXS-97 (Sheldrick 2008)'
_diffrn_ambient_temperature 200(2)
_diffrn_measured_fraction_theta_full 1.000
_diffrn_measured_fraction_theta_max 0.986
_diffrn_measurement_device_type 'Bruker APEX-II Quazar'
_diffrn_measurement_method '\f and \w scans'
_diffrn_radiation_type MoK\a
_diffrn_radiation_wavelength 0.71073
_diffrn_reflns_av_R_equivalents 0.0299
_diffrn_reflns_av_unetI/netI 0.0362
_diffrn_reflns_Laue_measured_fraction_full 1.000
_diffrn_reflns_Laue_measured_fraction_max 0.986
_diffrn_reflns_limit_h_max 13
_diffrn_reflns_limit_h_min -13
_diffrn_reflns_limit_k_max 14
_diffrn_reflns_limit_k_min -14
_diffrn_reflns_limit_l_max 22
_diffrn_reflns_limit_l_min -22
_diffrn_reflns_number 24766
_diffrn_reflns_point_group_measured_fraction_full 1.000
_diffrn_reflns_point_group_measured_fraction_max 0.986
_diffrn_reflns_theta_full 25.242
_diffrn_reflns_theta_max 32.245
_diffrn_reflns_theta_min 1.348
_diffrn_source 'ImuS microsource'
_exptl_absorpt_coefficient_mu 0.981
_exptl_absorpt_correction_T_max 0.9564
_exptl_absorpt_correction_T_min 0.8743
_exptl_absorpt_correction_type multi-scan
_exptl_absorpt_process_details
;
Sheldrick, G. M. (2008). <i>SADABS</i>. University of G\"ottingen, Germany.
;
_exptl_crystal_colour green
_exptl_crystal_density_diffrn 1.395
_exptl_crystal_description polyhedron
_exptl_crystal_F_000 532
_exptl_crystal_size_max 0.130
_exptl_crystal_size_mid 0.090
_exptl_crystal_size_min 0.060
_refine_diff_density_max 0.665
_refine_diff_density_min -0.345
_refine_diff_density_rms 0.082
_refine_ls_extinction_method none
_refine_ls_goodness_of_fit_ref 1.039
_refine_ls_hydrogen_treatment constr
_refine_ls_matrix_type full
_refine_ls_number_parameters 237
_refine_ls_number_reflns 8543
_refine_ls_number_restraints 0
_refine_ls_restrained_S_all 1.039
_refine_ls_R_factor_all 0.0389
_refine_ls_R_factor_gt 0.0312
_refine_ls_shift/su_max 0.002
_refine_ls_shift/su_mean 0.000
_refine_ls_structure_factor_coef Fsqd
_refine_ls_weighting_details 'w=1/[\s^2^(Fo^2^)+(0.0258P)^2^+0.5614P] where P=(Fo^2^+2Fc^2^)/3'
_refine_ls_weighting_scheme calc
_refine_ls_wR_factor_gt 0.0653
_refine_ls_wR_factor_ref 0.0691
_reflns_Friedel_coverage 0.000
_reflns_number_gt 7381
_reflns_number_total 8543
_reflns_threshold_expression 'I > 2\s(I)'
_cod_data_source_file ic5b00513_si_002.cif
_cod_data_source_block chb13
_cod_original_cell_volume 1219.73(6)
_cod_database_code 4346146
_shelx_space_group_comment
; 
The symmetry employed for this shelxl refinement is uniquely defined 
by the following loop, which should always be used as a source of 
symmetry information in preference to the above space-group names. 
They are only intended as comments. 
;
_shelx_estimated_absorpt_t_min 0.883
_shelx_estimated_absorpt_t_max 0.943
_shelxl_version_number 2013-4

loop_
_space_group_symop_operation_xyz
'x, y, z'
'-x, -y, -z'

loop_
_atom_site_label
_atom_site_type_symbol
_atom_site_fract_x
_atom_site_fract_y
_atom_site_fract_z
_atom_site_U_iso_or_equiv
_atom_site_adp_type
_atom_site_occupancy
_atom_site_site_symmetry_order
_atom_site_calc_flag
_atom_site_refinement_flags_posn
_atom_site_refinement_flags_adp
Ru1 Ru 0.78485(2) 0.76771(2) 0.78741(2) 0.01882(4) Uani 1 1 d . .
Cl1 Cl 1.07035(5) 0.92677(5) 0.78245(4) 0.03242(10) Uani 1 1 d . .
Cl2 Cl 0.85370(6) 0.60419(6) 0.87408(4) 0.03742(11) Uani 1 1 d . .
P1 P 0.68149(5) 0.94876(5) 0.78786(3) 0.01903(8) Uani 1 1 d . .
C1 C 0.5532(2) 0.69119(18) 0.81320(11) 0.0205(3) Uani 1 1 d . .
N2 N 0.50636(17) 0.80931(16) 0.81468(10) 0.0220(3) Uani 1 1 d . .
C3 C 0.3465(2) 0.7637(2) 0.83218(12) 0.0268(4) Uani 1 1 d . .
H3 H 0.2863 0.8242 0.8370 0.032 Uiso 1 1 calc R U
C4 C 0.2952(2) 0.6161(2) 0.84075(13) 0.0294(4) Uani 1 1 d . .
H4 H 0.1901 0.5522 0.8531 0.035 Uiso 1 1 calc R U
N5 N 0.42277(18) 0.57226(16) 0.82845(10) 0.0249(3) Uani 1 1 d . .
C6 C 0.4062(2) 0.4144(2) 0.81803(13) 0.0294(4) Uani 1 1 d . .
H6 H 0.5137 0.4150 0.8064 0.035 Uiso 1 1 calc R U
C7 C 0.2852(3) 0.3305(2) 0.73696(15) 0.0391(5) Uani 1 1 d . .
H7A H 0.1811 0.3363 0.7445 0.059 Uiso 1 1 calc R U
H7B H 0.2702 0.2245 0.7301 0.059 Uiso 1 1 calc R U
H7C H 0.3264 0.3769 0.6842 0.059 Uiso 1 1 calc R U
C8 C 0.3612(3) 0.3420(2) 0.90227(15) 0.0384(5) Uani 1 1 d . .
H8A H 0.4537 0.3869 0.9484 0.058 Uiso 1 1 calc R U
H8B H 0.3320 0.2332 0.8907 0.058 Uiso 1 1 calc R U
H8C H 0.2688 0.3593 0.9221 0.058 Uiso 1 1 calc R U
C11 C 0.6232(3) 1.0260(2) 0.68941(12) 0.0302(4) Uani 1 1 d . .
C12 C 0.5523(4) 1.1419(3) 0.71141(16) 0.0538(7) Uani 1 1 d . .
H12A H 0.5174 1.1720 0.6565 0.081 Uiso 1 1 calc R U
H12B H 0.6350 1.2308 0.7475 0.081 Uiso 1 1 calc R U
H12C H 0.4592 1.0972 0.7444 0.081 Uiso 1 1 calc R U
C13 C 0.7762(3) 1.0967(3) 0.64377(16) 0.0499(6) Uani 1 1 d . .
H13A H 0.8194 1.0208 0.6295 0.075 Uiso 1 1 calc R U
H13B H 0.8576 1.1815 0.6834 0.075 Uiso 1 1 calc R U
H13C H 0.7496 1.1331 0.5892 0.075 Uiso 1 1 calc R U
C14 C 0.4959(4) 0.8957(3) 0.62653(16) 0.0601(8) Uani 1 1 d . .
H14A H 0.4640 0.9352 0.5745 0.090 Uiso 1 1 calc R U
H14B H 0.4008 0.8451 0.6570 0.090 Uiso 1 1 calc R U
H14C H 0.5414 0.8234 0.6077 0.090 Uiso 1 1 calc R U
C15 C 0.7588(2) 1.0877(2) 0.88897(12) 0.0262(3) Uani 1 1 d . .
C16 C 0.9131(3) 1.2197(3) 0.87268(17) 0.0462(6) Uani 1 1 d . .
H16A H 0.8849 1.2826 0.8332 0.069 Uiso 1 1 calc R U
H16B H 0.9853 1.1806 0.8452 0.069 Uiso 1 1 calc R U
H16C H 0.9680 1.2804 0.9292 0.069 Uiso 1 1 calc R U
C17 C 0.8005(3) 1.0017(3) 0.96041(13) 0.0418(5) Uani 1 1 d . .
H17A H 0.8468 1.0698 1.0155 0.063 Uiso 1 1 calc R U
H17B H 0.8794 0.9638 0.9407 0.063 Uiso 1 1 calc R U
H17C H 0.7019 0.9167 0.9706 0.063 Uiso 1 1 calc R U
C18 C 0.6357(3) 1.1459(2) 0.92143(14) 0.0360(4) Uani 1 1 d . .
H18A H 0.6744 1.1980 0.9816 0.054 Uiso 1 1 calc R U
H18B H 0.5311 1.0607 0.9214 0.054 Uiso 1 1 calc R U
H18C H 0.6229 1.2163 0.8820 0.054 Uiso 1 1 calc R U
C30 C 0.7097(2) 0.6803(2) 0.67329(12) 0.0273(4) Uani 1 1 d . .
H30 H 0.6017 0.6617 0.6511 0.033 Uiso 1 1 calc R U
Si1 Si 0.83863(7) 0.62595(7) 0.59804(4) 0.03274(12) Uani 1 1 d . .
C31 C 0.9840(3) 0.5641(3) 0.65784(17) 0.0506(6) Uani 1 1 d . .
H31A H 1.0333 0.5203 0.6149 0.076 Uiso 1 1 calc R U
H31B H 0.9265 0.4882 0.6959 0.076 Uiso 1 1 calc R U
H31C H 1.0687 0.6512 0.6943 0.076 Uiso 1 1 calc R U
C32 C 0.9451(5) 0.7858(3) 0.5357(2) 0.0761(10) Uani 1 1 d . .
H32A H 1.0168 0.8733 0.5771 0.114 Uiso 1 1 calc R U
H32B H 0.8653 0.8119 0.5018 0.114 Uiso 1 1 calc R U
H32C H 1.0093 0.7568 0.4950 0.114 Uiso 1 1 calc R U
C33 C 0.6944(3) 0.4612(3) 0.51993(17) 0.0540(7) Uani 1 1 d . .
H33A H 0.6319 0.4956 0.4784 0.081 Uiso 1 1 calc R U
H33B H 0.6203 0.3867 0.5535 0.081 Uiso 1 1 calc R U
H33C H 0.7552 0.4150 0.4870 0.081 Uiso 1 1 calc R U

loop_
_atom_site_aniso_label
_atom_site_aniso_U_11
_atom_site_aniso_U_22
_atom_site_aniso_U_33
_atom_site_aniso_U_23
_atom_site_aniso_U_13
_atom_site_aniso_U_12
Ru1 0.01560(6) 0.01786(6) 0.02397(7) 0.00287(4) 0.00320(4) 0.00757(5)
Cl1 0.01727(19) 0.0266(2) 0.0517(3) 0.00422(19) 0.00581(18) 0.00681(17)
Cl2 0.0369(3) 0.0357(3) 0.0467(3) 0.0166(2) 0.0030(2) 0.0202(2)
P1 0.01864(19) 0.01783(18) 0.02183(19) 0.00407(15) 0.00341(15) 0.00815(16)
C1 0.0190(7) 0.0189(7) 0.0237(7) 0.0034(6) 0.0041(6) 0.0074(6)
N2 0.0173(6) 0.0204(7) 0.0309(7) 0.0060(5) 0.0055(5) 0.0094(5)
C3 0.0172(8) 0.0282(9) 0.0365(9) 0.0016(7) 0.0047(7) 0.0110(7)
C4 0.0174(8) 0.0275(9) 0.0430(10) 0.0029(8) 0.0097(7) 0.0077(7)
N5 0.0182(7) 0.0199(7) 0.0365(8) 0.0036(6) 0.0072(6) 0.0068(6)
C6 0.0242(9) 0.0190(8) 0.0438(10) 0.0044(7) 0.0078(8) 0.0069(7)
C7 0.0411(12) 0.0271(10) 0.0439(12) -0.0010(8) 0.0063(9) 0.0091(9)
C8 0.0348(11) 0.0307(10) 0.0483(12) 0.0111(9) 0.0037(9) 0.0105(9)
C11 0.0376(10) 0.0322(10) 0.0275(9) 0.0105(7) 0.0045(8) 0.0195(8)
C12 0.0796(19) 0.0708(18) 0.0447(13) 0.0242(12) 0.0178(13) 0.0606(17)
C13 0.0614(16) 0.0592(16) 0.0437(13) 0.0281(11) 0.0248(12) 0.0324(13)
C14 0.0736(19) 0.0580(16) 0.0389(12) 0.0069(11) -0.0234(12) 0.0213(15)
C15 0.0259(9) 0.0236(8) 0.0282(8) -0.0023(6) 0.0034(7) 0.0099(7)
C16 0.0323(11) 0.0321(11) 0.0593(14) -0.0129(10) 0.0090(10) 0.0000(9)
C17 0.0536(14) 0.0512(13) 0.0269(9) -0.0057(9) -0.0075(9) 0.0318(12)
C18 0.0395(11) 0.0377(11) 0.0359(10) -0.0016(8) 0.0099(9) 0.0210(9)
C30 0.0273(9) 0.0279(9) 0.0276(8) -0.0006(7) 0.0026(7) 0.0132(7)
Si1 0.0333(3) 0.0349(3) 0.0308(3) -0.0020(2) 0.0100(2) 0.0146(2)
C31 0.0411(13) 0.0607(16) 0.0567(15) -0.0124(12) 0.0022(11) 0.0319(12)
C32 0.105(3) 0.0580(18) 0.072(2) 0.0204(15) 0.059(2) 0.0293(18)
C33 0.0515(15) 0.0617(16) 0.0458(13) -0.0212(12) -0.0018(11) 0.0260(13)

loop_
_atom_type_symbol
_atom_type_description
_atom_type_scat_dispersion_real
_atom_type_scat_dispersion_imag
_atom_type_scat_source
C C 0.0033 0.0016 'International Tables Vol C Tables 4.2.6.8 and 6.1.1.4'
H H 0.0000 0.0000 'International Tables Vol C Tables 4.2.6.8 and 6.1.1.4'
N N 0.0061 0.0033 'International Tables Vol C Tables 4.2.6.8 and 6.1.1.4'
Si Si 0.0817 0.0704 'International Tables Vol C Tables 4.2.6.8 and 6.1.1.4'
P P 0.1023 0.0942 'International Tables Vol C Tables 4.2.6.8 and 6.1.1.4'
Cl Cl 0.1484 0.1585 'International Tables Vol C Tables 4.2.6.8 and 6.1.1.4'
Ru Ru -1.2594 0.8363 'International Tables Vol C Tables 4.2.6.8 and 6.1.1.4'

loop_
_geom_angle_atom_site_label_1
_geom_angle_atom_site_label_2
_geom_angle_atom_site_label_3
_geom_angle
C30 Ru1 C1 87.91(8)
C30 Ru1 P1 98.09(6)
C1 Ru1 P1 66.81(5)
C30 Ru1 Cl2 111.25(6)
C1 Ru1 Cl2 95.09(5)
P1 Ru1 Cl2 145.158(18)
C30 Ru1 Cl1 104.37(6)
C1 Ru1 Cl1 163.10(5)
P1 Ru1 Cl1 99.501(16)
Cl2 Ru1 Cl1 91.233(18)
N2 P1 C15 104.36(8)
N2 P1 C11 107.24(8)
C15 P1 C11 113.68(9)
N2 P1 Ru1 85.37(5)
C15 P1 Ru1 112.58(6)
C11 P1 Ru1 126.60(6)
N5 C1 N2 105.41(14)
N5 C1 Ru1 146.49(13)
N2 C1 Ru1 108.08(11)
C1 N2 C3 110.97(14)
C1 N2 P1 99.67(11)
C3 N2 P1 149.25(13)
C4 C3 N2 105.50(15)
C4 C3 H3 127.3
N2 C3 H3 127.3
C3 C4 N5 108.37(16)
C3 C4 H4 125.8
N5 C4 H4 125.8
C1 N5 C4 109.73(14)
C1 N5 C6 124.91(15)
C4 N5 C6 124.52(15)
N5 C6 C8 110.96(16)
N5 C6 C7 108.40(16)
C8 C6 C7 113.57(17)
N5 C6 H6 107.9
C8 C6 H6 107.9
C7 C6 H6 107.9
C6 C7 H7A 109.5
C6 C7 H7B 109.5
H7A C7 H7B 109.5
C6 C7 H7C 109.5
H7A C7 H7C 109.5
H7B C7 H7C 109.5
C6 C8 H8A 109.5
C6 C8 H8B 109.5
H8A C8 H8B 109.5
C6 C8 H8C 109.5
H8A C8 H8C 109.5
H8B C8 H8C 109.5
C14 C11 C12 107.8(2)
C14 C11 C13 109.1(2)
C12 C11 C13 110.48(19)
C14 C11 P1 108.75(14)
C12 C11 P1 114.00(14)
C13 C11 P1 106.62(14)
C11 C12 H12A 109.5
C11 C12 H12B 109.5
H12A C12 H12B 109.5
C11 C12 H12C 109.5
H12A C12 H12C 109.5
H12B C12 H12C 109.5
C11 C13 H13A 109.5
C11 C13 H13B 109.5
H13A C13 H13B 109.5
C11 C13 H13C 109.5
H13A C13 H13C 109.5
H13B C13 H13C 109.5
C11 C14 H14A 109.5
C11 C14 H14B 109.5
H14A C14 H14B 109.5
C11 C14 H14C 109.5
H14A C14 H14C 109.5
H14B C14 H14C 109.5
C16 C15 C18 110.32(17)
C16 C15 C17 109.35(18)
C18 C15 C17 108.45(16)
C16 C15 P1 109.36(14)
C18 C15 P1 114.29(13)
C17 C15 P1 104.86(13)
C15 C16 H16A 109.5
C15 C16 H16B 109.5
H16A C16 H16B 109.5
C15 C16 H16C 109.5
H16A C16 H16C 109.5
H16B C16 H16C 109.5
C15 C17 H17A 109.5
C15 C17 H17B 109.5
H17A C17 H17B 109.5
C15 C17 H17C 109.5
H17A C17 H17C 109.5
H17B C17 H17C 109.5
C15 C18 H18A 109.5
C15 C18 H18B 109.5
H18A C18 H18B 109.5
C15 C18 H18C 109.5
H18A C18 H18C 109.5
H18B C18 H18C 109.5
Ru1 C30 Si1 122.45(10)
Ru1 C30 H30 118.8
Si1 C30 H30 118.8
C32 Si1 C31 111.17(16)
C32 Si1 C33 109.83(16)
C31 Si1 C33 107.64(12)
C32 Si1 C30 109.20(12)
C31 Si1 C30 113.11(10)
C33 Si1 C30 105.72(10)
Si1 C31 H31A 109.5
Si1 C31 H31B 109.5
H31A C31 H31B 109.5
Si1 C31 H31C 109.5
H31A C31 H31C 109.5
H31B C31 H31C 109.5
Si1 C32 H32A 109.5
Si1 C32 H32B 109.5
H32A C32 H32B 109.5
Si1 C32 H32C 109.5
H32A C32 H32C 109.5
H32B C32 H32C 109.5
Si1 C33 H33A 109.5
Si1 C33 H33B 109.5
H33A C33 H33B 109.5
Si1 C33 H33C 109.5
H33A C33 H33C 109.5
H33B C33 H33C 109.5

loop_
_geom_bond_atom_site_label_1
_geom_bond_atom_site_label_2
_geom_bond_distance
Ru1 C30 1.8294(18)
Ru1 C1 2.0096(17)
Ru1 P1 2.2962(4)
Ru1 Cl2 2.3773(5)
Ru1 Cl1 2.4400(5)
P1 N2 1.7316(15)
P1 C15 1.8582(18)
P1 C11 1.8628(18)
C1 N5 1.336(2)
C1 N2 1.371(2)
N2 C3 1.389(2)
C3 C4 1.341(3)
C3 H3 0.9500
C4 N5 1.400(2)
C4 H4 0.9500
N5 C6 1.475(2)
C6 C8 1.519(3)
C6 C7 1.524(3)
C6 H6 1.0000
C7 H7A 0.9800
C7 H7B 0.9800
C7 H7C 0.9800
C8 H8A 0.9800
C8 H8B 0.9800
C8 H8C 0.9800
C11 C14 1.528(3)
C11 C12 1.529(3)
C11 C13 1.530(3)
C12 H12A 0.9800
C12 H12B 0.9800
C12 H12C 0.9800
C13 H13A 0.9800
C13 H13B 0.9800
C13 H13C 0.9800
C14 H14A 0.9800
C14 H14B 0.9800
C14 H14C 0.9800
C15 C16 1.530(3)
C15 C18 1.531(3)
C15 C17 1.536(3)
C16 H16A 0.9800
C16 H16B 0.9800
C16 H16C 0.9800
C17 H17A 0.9800
C17 H17B 0.9800
C17 H17C 0.9800
C18 H18A 0.9800
C18 H18B 0.9800
C18 H18C 0.9800
C30 Si1 1.8855(19)
C30 H30 0.9500
Si1 C32 1.852(3)
Si1 C31 1.859(2)
Si1 C33 1.870(2)
C31 H31A 0.9800
C31 H31B 0.9800
C31 H31C 0.9800
C32 H32A 0.9800
C32 H32B 0.9800
C32 H32C 0.9800
C33 H33A 0.9800
C33 H33B 0.9800
C33 H33C 0.9800

loop_
_geom_torsion_atom_site_label_1
_geom_torsion_atom_site_label_2
_geom_torsion_atom_site_label_3
_geom_torsion_atom_site_label_4
_geom_torsion
N5 C1 N2 C3 0.83(19)
Ru1 C1 N2 C3 179.94(12)
N5 C1 N2 P1 -176.67(11)
Ru1 C1 N2 P1 2.43(12)
C15 P1 N2 C1 -114.18(11)
C11 P1 N2 C1 124.92(11)
Ru1 P1 N2 C1 -2.03(10)
C15 P1 N2 C3 70.4(3)
C11 P1 N2 C3 -50.5(3)
Ru1 P1 N2 C3 -177.5(3)
C1 N2 C3 C4 -0.5(2)
P1 N2 C3 C4 174.7(2)
N2 C3 C4 N5 -0.1(2)
N2 C1 N5 C4 -0.86(19)
Ru1 C1 N5 C4 -179.32(18)
N2 C1 N5 C6 169.02(16)
Ru1 C1 N5 C6 -9.4(3)
C3 C4 N5 C1 0.6(2)
C3 C4 N5 C6 -169.32(17)
C1 N5 C6 C8 125.98(19)
C4 N5 C6 C8 -65.6(2)
C1 N5 C6 C7 -108.7(2)
C4 N5 C6 C7 59.8(2)
N2 P1 C11 C14 -39.55(19)
C15 P1 C11 C14 -154.36(17)
Ru1 P1 C11 C14 57.64(19)
N2 P1 C11 C12 80.76(19)
C15 P1 C11 C12 -34.1(2)
Ru1 P1 C11 C12 177.95(15)
N2 P1 C11 C13 -157.07(15)
C15 P1 C11 C13 88.12(17)
Ru1 P1 C11 C13 -59.88(17)
N2 P1 C15 C16 -178.76(14)
C11 P1 C15 C16 -62.25(17)
Ru1 P1 C15 C16 90.31(15)
N2 P1 C15 C18 -54.54(15)
C11 P1 C15 C18 61.97(17)
Ru1 P1 C15 C18 -145.47(13)
N2 P1 C15 C17 64.08(15)
C11 P1 C15 C17 -179.41(14)
Ru1 P1 C15 C17 -26.85(15)
C1 Ru1 C30 Si1 -157.04(12)
P1 Ru1 C30 Si1 136.74(10)
Cl2 Ru1 C30 Si1 -62.40(12)
Cl1 Ru1 C30 Si1 34.70(12)
Ru1 C30 Si1 C32 -91.21(18)
Ru1 C30 Si1 C31 33.14(16)
Ru1 C30 Si1 C33 150.68(14)
